data_6000319
loop_
_publ_author_name
'Battle, P. D.'
'Branford, W. R.'
'Mihut, A.'
'Rosseinsky, M. J.'
'Singleton, J.'
'Sloan, J.'
'Spring, L. E.'
'Vente, J. F.'

_publ_section_title
;
 Structural chemistry and electronic properties of the n=3
 Ruddlesden-Popper phases Ca4Mn2FeO9.75 and Sr4Mn2FeO9.80
;
_journal_name_full 'Chemistry of Materials'
_journal_page_first 674
_journal_page_last 683
_journal_paper_doi 10.1021/cm9807384
_journal_volume 11
_journal_year 1999
_chemical_formula_sum 'Fe Mn2 O9.8 Sr4'
_space_group_name_H-M_alt 'I 4/m m m'
_cell_angle_alpha 90.000
_cell_angle_beta 90.000
_cell_angle_gamma 90.000
_cell_length_a 3.8339
_cell_length_b 3.8339
_cell_length_c 27.8148
_cell_volume 408.85
_cod_database_code 6000319

loop_
_atom_site_label
_atom_site_fract_x
_atom_site_fract_y
_atom_site_fract_z
? ? ? ?
